data_1507628
loop_
_publ_author_name
'Lundrigan, Travis'
'Baker, Alexander E. G.'
'Longobardi, Lauren E.'
'Wood, Tabitha E.'
'Smithen, Deborah A.'
'Crawford, Sarah M.'
'Cameron, T. Stanley'
'Thompson, Alison'

_publ_section_title
;
 An Improved Method for the Synthesis of F-BODIPYs from Dipyrrins and
 Bis(dipyrrin)s.
;
_journal_issue 8
_journal_name_full 'Organic letters'
_journal_page_first 2158
_journal_page_last 2161
_journal_paper_doi 10.1021/ol300681w
_journal_volume 14
_journal_year 2012
_chemical_formula_moiety 'C13 H15 B F2 N2 '
_chemical_formula_sum 'C13 H15 B F2 N2'
_chemical_formula_weight 248.08
_space_group_IT_number 14
_symmetry_cell_setting monoclinic
_symmetry_Int_Tables_number 14
_symmetry_space_group_name_Hall '-P 2ybc'
_symmetry_space_group_name_H-M 'P 1 21/c 1'
_cell_angle_alpha 90.0(0)
_cell_angle_beta 38.561(6)
_cell_angle_gamma 90.0(0)
_cell_formula_units_Z 4
_cell_length_a 11.700(6)
_cell_length_b 14.423(2)
_cell_length_c 11.934(3)
_cell_measurement_reflns_used 25
_cell_measurement_temperature 296.1
_cell_measurement_theta_max 40.0
_cell_measurement_theta_min 38.3
_cell_volume 1255.3(8)
_computing_cell_refinement 'MSC/AFC Diffractometer Control'
_computing_data_collection 'MSC/AFC Diffractometer Control'
_computing_data_reduction CrystalStructure
_computing_publication_material 'CrystalStructure 3.8'
_computing_structure_refinement SHELXL
_computing_structure_solution SHELXS97
_diffrn_ambient_temperature 296.1
_diffrn_measured_fraction_theta_full 0.986
_diffrn_measured_fraction_theta_max 0.986
_diffrn_measurement_device_type 'Rigaku AFC5R'
_diffrn_measurement_method \w-2\q
_diffrn_radiation_type 'Cu K\a'
_diffrn_radiation_wavelength 1.54178
_diffrn_reflns_av_R_equivalents 0.067
_diffrn_reflns_limit_h_max 13
_diffrn_reflns_limit_h_min -13
_diffrn_reflns_limit_k_max 16
_diffrn_reflns_limit_k_min 0
_diffrn_reflns_limit_l_max 13
_diffrn_reflns_limit_l_min -13
_diffrn_reflns_number 2234
_diffrn_reflns_theta_full 64.56
_diffrn_reflns_theta_max 64.56
_diffrn_standards_decay_% 0.15
_diffrn_standards_interval_count 0
_diffrn_standards_number 3
_exptl_absorpt_coefficient_mu 0.817
_exptl_absorpt_correction_type none
_exptl_crystal_colour colourless
_exptl_crystal_density_diffrn 1.313
_exptl_crystal_density_method 'not measured'
_exptl_crystal_description needle
_exptl_crystal_F_000 520.00
_exptl_crystal_size_max 0.29
_exptl_crystal_size_mid 0.22
_exptl_crystal_size_min 0.12
_refine_diff_density_max 0.17
_refine_diff_density_min -0.19
_refine_ls_extinction_method none
_refine_ls_goodness_of_fit_ref 1.035
_refine_ls_hydrogen_treatment noref
_refine_ls_number_parameters 164
_refine_ls_number_reflns 2075
_refine_ls_R_factor_gt 0.0554
_refine_ls_shift/su_max 0.0000
_refine_ls_structure_factor_coef Fsqd
_refine_ls_weighting_details 'w = 1/[\s^2^(Fo^2^)+(0.1153P)^2^+0.2698P] where P=(Fo^2^+2Fc^2^)/3'
_refine_ls_weighting_scheme calc
_refine_ls_wR_factor_ref 0.2073
_reflns_number_gt 1162
_reflns_number_total 2075
_reflns_threshold_expression F^2^>2.0\s(F^2^)
_cod_data_source_file ol300681w_si_004.cif
_cod_data_source_block '_afc5r.xtl_Cu_radiation___'
_cod_original_cell_volume 1255.3(7)
_cod_original_formula_sum 'C13 H15 B F2 N2 '
_cod_database_code 1507628

loop_
_symmetry_equiv_pos_site_id
_symmetry_equiv_pos_as_xyz
1 +X,+Y,+Z
2 -X,1/2+Y,1/2-Z
3 -X,-Y,-Z
4 +X,1/2-Y,1/2+Z

loop_
_atom_site_label
_atom_site_type_symbol
_atom_site_fract_x
_atom_site_fract_y
_atom_site_fract_z
_atom_site_U_iso_or_equiv
_atom_site_adp_type
_atom_site_occupancy
_atom_site_symmetry_multiplicity
_atom_site_calc_flag
_atom_site_refinement_flags
F1 F 0.0923(2) 0.61766(16) 0.5954(3) 0.1003(7) Uani 1.00 1 d .
F2 F 0.3987(3) 0.63488(15) 0.3765(2) 0.0981(7) Uani 1.00 1 d .
N1 N 0.2283(3) 0.59995(19) 0.6730(3) 0.0714(7) Uani 1.00 1 d .
N2 N 0.2730(3) 0.4819(2) 0.4908(3) 0.0713(7) Uani 1.00 1 d .
C1 C 0.1920(4) 0.6795(2) 0.7561(4) 0.0813(9) Uani 1.00 1 d .
C2 C 0.1851(5) 0.6618(3) 0.8762(5) 0.0883(10) Uani 1.00 1 d .
C3 C 0.2169(4) 0.5688(2) 0.8693(4) 0.0783(9) Uani 1.00 1 d .
C4 C 0.2436(4) 0.5302(2) 0.7413(4) 0.0706(8) Uani 1.00 1 d .
C5 C 0.2758(4) 0.4409(2) 0.6839(4) 0.0701(8) Uani 1.00 1 d .
C6 C 0.2897(4) 0.4156(2) 0.5625(4) 0.0712(8) Uani 1.00 1 d .
C7 C 0.3193(4) 0.3292(2) 0.4904(4) 0.0798(9) Uani 1.00 1 d .
C8 C 0.3187(5) 0.3435(2) 0.3765(5) 0.0865(10) Uani 1.00 1 d .
C9 C 0.2914(4) 0.4375(2) 0.3786(4) 0.0815(10) Uani 1.00 1 d .
C10 C 0.1718(6) 0.7694(2) 0.7147(6) 0.1045(12) Uani 1.00 1 d .
C11 C 0.2230(5) 0.5180(3) 0.9727(4) 0.0927(11) Uani 1.00 1 d .
C12 C 0.3405(6) 0.2397(2) 0.5329(5) 0.1008(12) Uani 1.00 1 d .
C13 C 0.2812(6) 0.4863(3) 0.2762(5) 0.0998(12) Uani 1.00 1 d .
B1 B 0.2459(5) 0.5855(3) 0.5327(5) 0.0761(10) Uani 1.00 1 d .
H1 H 0.1690 0.7118 0.9469 0.105 Uiso 1.00 1 c R
H2 H 0.2910 0.3934 0.7301 0.087 Uiso 1.00 1 c R
H3 H 0.3329 0.2946 0.3078 0.104 Uiso 1.00 1 c R
H4 H 0.1736 0.8224 0.7621 0.125 Uiso 1.00 1 c R
H5 H 0.2832 0.7805 0.5788 0.125 Uiso 1.00 1 c R
H6 H 0.0709 0.7735 0.7435 0.125 Uiso 1.00 1 c R
H7 H 0.2153 0.5565 1.0413 0.105 Uiso 1.00 1 c R
H8 H 0.1235 0.4732 1.0517 0.105 Uiso 1.00 1 c R
H9 H 0.3354 0.4822 0.8904 0.105 Uiso 1.00 1 c R
H10 H 0.3325 0.2464 0.6199 0.119 Uiso 1.00 1 c R
H11 H 0.2377 0.1972 0.5926 0.119 Uiso 1.00 1 c R
H12 H 0.4494 0.2077 0.4323 0.119 Uiso 1.00 1 c R
H13 H 0.2708 0.5541 0.2981 0.113 Uiso 1.00 1 c R
H14 H 0.3891 0.4787 0.1494 0.113 Uiso 1.00 1 c R
H15 H 0.1771 0.4699 0.3131 0.113 Uiso 1.00 1 c R

loop_
_atom_site_aniso_label
_atom_site_aniso_U_11
_atom_site_aniso_U_22
_atom_site_aniso_U_33
_atom_site_aniso_U_12
_atom_site_aniso_U_13
_atom_site_aniso_U_23
F1 0.0857(15) 0.1242(17) 0.1153(17) 0.0194(12) -0.0847(15) -0.0156(12)
F2 0.0914(15) 0.1023(15) 0.0824(13) -0.0192(11) -0.0635(13) 0.0228(10)
N1 0.0538(14) 0.0881(18) 0.0692(16) -0.0079(13) -0.0473(14) 0.0066(13)
N2 0.0527(14) 0.092(2) 0.0633(15) -0.0090(12) -0.0438(13) 0.0090(12)
C1 0.064(2) 0.092(2) 0.083(2) -0.0067(17) -0.057(2) 0.0025(18)
C2 0.076(2) 0.107(2) 0.084(2) -0.004(2) -0.063(2) -0.006(2)
C3 0.0561(19) 0.100(2) 0.071(2) -0.0105(17) -0.0478(18) 0.0054(17)
C4 0.0451(16) 0.097(2) 0.0616(17) -0.0108(15) -0.0397(15) 0.0088(16)
C5 0.0474(17) 0.087(2) 0.0676(19) -0.0090(14) -0.0428(16) 0.0100(15)
C6 0.0477(17) 0.092(2) 0.0603(18) -0.0077(14) -0.0388(16) 0.0095(15)
C7 0.065(2) 0.091(2) 0.075(2) -0.0092(17) -0.0525(19) 0.0057(17)
C8 0.080(2) 0.092(2) 0.082(2) -0.0083(19) -0.062(2) 0.0006(18)
C9 0.063(2) 0.111(2) 0.065(2) -0.0129(18) -0.0483(18) 0.0084(18)
C10 0.111(3) 0.091(2) 0.134(3) 0.006(2) -0.101(3) -0.006(2)
C11 0.072(2) 0.132(3) 0.075(2) -0.007(2) -0.058(2) 0.006(2)
C12 0.102(3) 0.088(2) 0.103(2) -0.001(2) -0.077(2) 0.004(2)
C13 0.103(2) 0.127(3) 0.093(2) -0.012(2) -0.083(2) 0.011(2)
B1 0.058(2) 0.095(2) 0.073(2) -0.0045(19) -0.051(2) 0.007(2)

loop_
_atom_type_symbol
_atom_type_description
_atom_type_scat_dispersion_real
_atom_type_scat_dispersion_imag
_atom_type_scat_source
C C 0.018 0.009
;
International Tables for Crystallography
(1992, Vol. C, Tables 4.2.6.8 and 6.1.1.4)
;
H H 0.000 0.000
;
International Tables for Crystallography
(1992, Vol. C, Table 6.1.1.4)
;
N N 0.031 0.018
;
International Tables for Crystallography
(1992, Vol. C, Tables 4.2.6.8 and 6.1.1.4)
;
F F 0.073 0.053
;
International Tables for Crystallography
(1992, Vol. C, Tables 4.2.6.8 and 6.1.1.4)
;
B B 0.009 0.004
;
International Tables for Crystallography
(1992, Vol. C, Tables 4.2.6.8 and 6.1.1.4)
;

loop_
_geom_angle_atom_site_label_1
_geom_angle_atom_site_label_2
_geom_angle_atom_site_label_3
_geom_angle
_geom_angle_publ_flag
C(1) N(1) C(4) 107.1(4) yes
C(1) N(1) B(1) 127.9(4) yes
C(4) N(1) B(1) 124.9(3) yes
C(6) N(2) C(9) 107.1(3) yes
C(6) N(2) B(1) 124.2(4) yes
C(9) N(2) B(1) 128.6(4) yes
N(1) C(1) C(2) 109.4(4) yes
N(1) C(1) C(10) 122.9(6) yes
C(2) C(1) C(10) 127.6(5) yes
C(1) C(2) C(3) 108.7(4) yes
C(2) C(3) C(4) 105.7(5) yes
C(2) C(3) C(11) 128.1(5) yes
C(4) C(3) C(11) 126.2(3) yes
N(1) C(4) C(3) 109.1(3) yes
N(1) C(4) C(5) 119.9(5) yes
C(3) C(4) C(5) 131.0(5) yes
C(4) C(5) C(6) 122.6(4) yes
N(2) C(6) C(5) 120.4(3) yes
N(2) C(6) C(7) 108.7(5) yes
C(5) C(6) C(7) 130.9(4) yes
C(6) C(7) C(8) 106.5(4) yes
C(6) C(7) C(12) 126.6(6) yes
C(8) C(7) C(12) 126.8(4) yes
C(7) C(8) C(9) 107.8(5) yes
N(2) C(9) C(8) 109.9(5) yes
N(2) C(9) C(13) 122.5(3) yes
C(8) C(9) C(13) 127.6(5) yes
F(1) B(1) F(2) 108.5(4) yes
F(1) B(1) N(1) 110.9(2) yes
F(1) B(1) N(2) 110.8(4) yes
F(2) B(1) N(1) 109.0(4) yes
F(2) B(1) N(2) 109.9(2) yes
N(1) B(1) N(2) 107.9(4) yes
C(1) C(2) H(1) 123.5 no
C(3) C(2) H(1) 127.7 no
C(4) C(5) H(2) 118.5 no
C(6) C(5) H(2) 118.9 no
C(7) C(8) H(3) 125.6 no
C(9) C(8) H(3) 126.6 no
C(1) C(10) H(4) 114.9 no
C(1) C(10) H(5) 109.3 no
C(1) C(10) H(6) 114.7 no
H(4) C(10) H(5) 102.8 no
H(4) C(10) H(6) 109.6 no
H(5) C(10) H(6) 104.4 no
C(3) C(11) H(7) 113.7 no
C(3) C(11) H(8) 109.6 no
C(3) C(11) H(9) 109.3 no
H(7) C(11) H(8) 108.9 no
H(7) C(11) H(9) 109.1 no
H(8) C(11) H(9) 106.0 no
C(7) C(12) H(10) 112.2 no
C(7) C(12) H(11) 110.6 no
C(7) C(12) H(12) 114.5 no
H(10) C(12) H(11) 104.1 no
H(10) C(12) H(12) 108.4 no
H(11) C(12) H(12) 106.4 no
C(9) C(13) H(13) 108.6 no
C(9) C(13) H(14) 113.0 no
C(9) C(13) H(15) 113.4 no
H(13) C(13) H(14) 105.6 no
H(13) C(13) H(15) 106.1 no
H(14) C(13) H(15) 109.6 no

loop_
_geom_bond_atom_site_label_1
_geom_bond_atom_site_label_2
_geom_bond_distance
_geom_bond_publ_flag
F(1) B(1) 1.378(7) yes
F(2) B(1) 1.402(3) yes
N(1) C(1) 1.350(5) yes
N(1) C(4) 1.392(6) yes
N(1) B(1) 1.533(9) yes
N(2) C(6) 1.394(6) yes
N(2) C(9) 1.342(7) yes
N(2) B(1) 1.528(5) yes
C(1) C(2) 1.395(10) yes
C(1) C(10) 1.470(7) yes
C(2) C(3) 1.376(6) yes
C(3) C(4) 1.413(8) yes
C(3) C(11) 1.484(9) yes
C(4) C(5) 1.365(5) yes
C(5) C(6) 1.375(8) yes
C(6) C(7) 1.395(5) yes
C(7) C(8) 1.381(10) yes
C(7) C(12) 1.476(7) yes
C(8) C(9) 1.388(6) yes
C(9) C(13) 1.493(10) yes
C(2) H(1) 1.011 no
C(5) H(2) 0.979 no
C(8) H(3) 0.992 no
C(10) H(4) 0.961 no
C(10) H(5) 1.024 no
C(10) H(6) 0.938 no
C(11) H(7) 0.934 no
C(11) H(8) 0.973 no
C(11) H(9) 0.970 no
C(12) H(10) 0.972 no
C(12) H(11) 0.996 no
C(12) H(12) 0.941 no
C(13) H(13) 0.995 no
C(13) H(14) 0.953 no
C(13) H(15) 0.946 no

loop_
_geom_contact_atom_site_label_1
_geom_contact_atom_site_label_2
_geom_contact_distance
_geom_contact_site_symmetry_2
F(2) C(5) 3.453(6) 3_666
F(2) C(12) 3.486(5) 2_655
C(4) C(5) 3.595(3) 3_666
C(4) C(6) 3.552(5) 3_666
C(4) C(11) 3.578(6) 3_567
C(5) F(2) 3.453(6) 3_666
C(5) C(4) 3.595(3) 3_666
C(6) C(4) 3.552(5) 3_666
C(11) C(4) 3.578(6) 3_567
C(12) F(2) 3.487(6) 2_645
F(1) H(1) 2.739 4_564
F(1) H(4) 3.400 4_564
F(1) H(8) 3.032 3_567
F(1) H(11) 2.757 2_556
F(1) H(15) 2.711 3_566
F(2) H(1) 3.045 4_564
F(2) H(2) 2.782 3_666
F(2) H(3) 3.035 2_655
F(2) H(9) 2.679 3_666
F(2) H(12) 2.756 2_655
N(1) H(2) 3.531 3_666
N(1) H(8) 2.776 3_567
N(2) H(8) 3.484 3_567
N(2) H(9) 3.059 3_666
C(1) H(8) 3.241 3_567
C(1) H(12) 3.251 3_666
C(2) H(2) 3.579 3_567
C(2) H(5) 3.493 4_565
C(2) H(6) 3.566 4_565
C(2) H(8) 3.567 3_567
C(2) H(12) 3.282 3_666
C(3) H(8) 3.354 3_567
C(4) H(8) 2.821 3_567
C(5) H(8) 3.202 3_567
C(6) H(6) 3.478 2_546
C(6) H(8) 3.511 3_567
C(7) H(6) 2.984 2_546
C(8) H(5) 3.530 2_645
C(8) H(6) 3.168 2_546
C(8) H(9) 3.563 3_666
C(8) H(10) 3.212 4_554
C(9) H(9) 2.966 3_666
C(10) H(1) 3.232 4_564
C(10) H(7) 3.032 4_564
C(10) H(11) 3.479 2_556
C(10) H(12) 3.267 3_666
C(10) H(13) 3.260 4_565
C(11) H(5) 3.456 4_565
C(11) H(11) 3.477 4_555
C(11) H(14) 3.519 3_666
C(12) H(3) 3.249 4_555
C(12) H(5) 3.474 3_666
C(12) H(6) 3.231 2_546
C(13) H(4) 3.090 4_564
C(13) H(7) 3.584 1_554
C(13) H(9) 3.214 3_666
C(13) H(14) 3.208 3_665
C(13) H(15) 3.474 3_566
B(1) H(1) 3.439 4_564
B(1) H(2) 3.565 3_666
B(1) H(8) 3.236 3_567
B(1) H(9) 3.429 3_666
H(1) F(1) 2.740 4_565
H(1) F(2) 3.049 4_565
H(1) C(10) 3.233 4_565
H(1) B(1) 3.443 4_565
H(1) H(5) 2.749 4_565
H(1) H(6) 2.745 4_565
H(1) H(12) 3.189 3_666
H(1) H(13) 3.558 4_565
H(2) F(2) 2.782 3_666
H(2) N(1) 3.531 3_666
H(2) C(2) 3.579 3_567
H(2) B(1) 3.565 3_666
H(2) H(3) 3.026 4_555
H(3) F(2) 3.033 2_645
H(3) C(12) 3.250 4_554
H(3) H(2) 3.028 4_554
H(3) H(5) 3.015 2_645
H(3) H(6) 3.395 2_546
H(3) H(10) 2.322 4_554
H(3) H(11) 3.510 4_554
H(3) H(12) 3.520 4_554
H(4) F(1) 3.401 4_565
H(4) C(13) 3.093 4_565
H(4) H(7) 2.866 4_564
H(4) H(12) 3.004 3_666
H(4) H(13) 2.329 4_565
H(4) H(14) 3.333 4_565
H(4) H(15) 3.065 4_565
H(5) C(2) 3.491 4_564
H(5) C(8) 3.531 2_655
H(5) C(11) 3.453 4_564
H(5) C(12) 3.474 3_666
H(5) H(1) 2.749 4_564
H(5) H(3) 3.016 2_655
H(5) H(7) 2.628 4_564
H(5) H(10) 3.052 3_666
H(5) H(12) 3.032 3_666
H(5) H(13) 3.460 4_565
H(6) C(2) 3.565 4_564
H(6) C(6) 3.475 2_556
H(6) C(7) 2.983 2_556
H(6) C(8) 3.167 2_556
H(6) C(12) 3.232 2_556
H(6) H(1) 2.745 4_564
H(6) H(3) 3.395 2_556
H(6) H(7) 2.883 4_564
H(6) H(11) 2.652 2_556
H(7) C(10) 3.034 4_565
H(7) C(13) 3.584 1_556
H(7) H(4) 2.868 4_565
H(7) H(5) 2.630 4_565
H(7) H(6) 2.883 4_565
H(7) H(13) 3.595 1_556
H(7) H(14) 3.339 1_556
H(7) H(14) 3.222 3_666
H(7) H(15) 3.163 1_556
H(8) F(1) 3.032 3_567
H(8) N(1) 2.776 3_567
H(8) N(2) 3.484 3_567
H(8) C(1) 3.241 3_567
H(8) C(2) 3.567 3_567
H(8) C(3) 3.354 3_567
H(8) C(4) 2.821 3_567
H(8) C(5) 3.202 3_567
H(8) C(6) 3.511 3_567
H(8) B(1) 3.236 3_567
H(8) H(11) 3.012 4_555
H(9) F(2) 2.679 3_666
H(9) N(2) 3.059 3_666
H(9) C(8) 3.563 3_666
H(9) C(9) 2.966 3_666
H(9) C(13) 3.214 3_666
H(9) B(1) 3.429 3_666
H(9) H(11) 3.084 4_555
H(9) H(12) 3.249 4_555
H(9) H(13) 3.216 3_666
H(9) H(14) 2.922 3_666
H(10) C(8) 3.210 4_555
H(10) H(3) 2.321 4_555
H(10) H(5) 3.052 3_666
H(10) H(14) 3.385 4_555
H(10) H(15) 3.434 4_555
H(11) F(1) 2.758 2_546
H(11) C(10) 3.477 2_546
H(11) C(11) 3.480 4_554
H(11) H(3) 3.510 4_555
H(11) H(6) 2.650 2_546
H(11) H(8) 3.015 4_554
H(11) H(9) 3.085 4_554
H(11) H(14) 3.450 4_555
H(11) H(15) 3.211 4_555
H(12) F(2) 2.757 2_645
H(12) C(1) 3.251 3_666
H(12) C(2) 3.282 3_666
H(12) C(10) 3.267 3_666
H(12) H(1) 3.189 3_666
H(12) H(3) 3.520 4_555
H(12) H(4) 3.004 3_666
H(12) H(5) 3.032 3_666
H(12) H(9) 3.253 4_554
H(12) H(13) 3.016 2_645
H(12) H(14) 3.541 2_645
H(12) H(14) 3.402 4_555
H(13) C(10) 3.256 4_564
H(13) H(1) 3.558 4_564
H(13) H(4) 2.326 4_564
H(13) H(5) 3.458 4_564
H(13) H(7) 3.595 1_554
H(13) H(9) 3.216 3_666
H(13) H(12) 3.018 2_655
H(13) H(14) 3.368 3_665
H(13) H(15) 3.330 3_566
H(14) C(11) 3.519 3_666
H(14) C(13) 3.208 3_665
H(14) H(4) 3.330 4_564
H(14) H(7) 3.339 1_554
H(14) H(7) 3.222 3_666
H(14) H(9) 2.922 3_666
H(14) H(10) 3.387 4_554
H(14) H(11) 3.454 4_554
H(14) H(12) 3.544 2_655
H(14) H(12) 3.404 4_554
H(14) H(13) 3.368 3_665
H(14) H(14) 2.315 3_665
H(15) F(1) 2.711 3_566
H(15) C(13) 3.474 3_566
H(15) H(4) 3.064 4_564
H(15) H(7) 3.163 1_554
H(15) H(10) 3.434 4_554
H(15) H(11) 3.214 4_554
H(15) H(13) 3.330 3_566
H(15) H(15) 2.986 3_566

loop_
_geom_torsion_atom_site_label_1
_geom_torsion_atom_site_label_2
_geom_torsion_atom_site_label_3
_geom_torsion_atom_site_label_4
_geom_torsion
C(1) N(1) C(4) C(3) -0.4(3)
C(1) N(1) C(4) C(5) 178.4(3)
C(4) N(1) C(1) C(2) 0.4(3)
C(4) N(1) C(1) C(10) 178.2(3)
C(1) N(1) B(1) F(1) -54.2(4)
C(1) N(1) B(1) F(2) 65.1(4)
C(1) N(1) B(1) N(2) -175.6(3)
B(1) N(1) C(1) C(2) 179.1(3)
B(1) N(1) C(1) C(10) -3.2(5)
C(4) N(1) B(1) F(1) 124.2(3)
C(4) N(1) B(1) F(2) -116.5(3)
C(4) N(1) B(1) N(2) 2.7(4)
B(1) N(1) C(4) C(3) -179.1(3)
B(1) N(1) C(4) C(5) -0.3(4)
C(6) N(2) C(9) C(8) 0.3(3)
C(6) N(2) C(9) C(13) 180.0(2)
C(9) N(2) C(6) C(5) -179.7(2)
C(9) N(2) C(6) C(7) 0.1(2)
C(6) N(2) B(1) F(1) -125.2(4)
C(6) N(2) B(1) F(2) 115.0(4)
C(6) N(2) B(1) N(1) -3.7(4)
B(1) N(2) C(6) C(5) 2.3(4)
B(1) N(2) C(6) C(7) -177.9(2)
C(9) N(2) B(1) F(1) 57.3(4)
C(9) N(2) B(1) F(2) -62.6(6)
C(9) N(2) B(1) N(1) 178.8(3)
B(1) N(2) C(9) C(8) 178.2(3)
B(1) N(2) C(9) C(13) -2.2(5)
N(1) C(1) C(2) C(3) -0.3(4)
C(10) C(1) C(2) C(3) -177.9(3)
C(1) C(2) C(3) C(4) 0.0(4)
C(1) C(2) C(3) C(11) 179.9(2)
C(2) C(3) C(4) N(1) 0.3(3)
C(2) C(3) C(4) C(5) -178.3(3)
C(11) C(3) C(4) N(1) -179.7(3)
C(11) C(3) C(4) C(5) 1.7(6)
N(1) C(4) C(5) C(6) -1.7(4)
C(3) C(4) C(5) C(6) 176.8(3)
C(4) C(5) C(6) N(2) 0.7(4)
C(4) C(5) C(6) C(7) -179.1(3)
N(2) C(6) C(7) C(8) -0.5(3)
N(2) C(6) C(7) C(12) -178.6(3)
C(5) C(6) C(7) C(8) 179.3(3)
C(5) C(6) C(7) C(12) 1.2(6)
C(6) C(7) C(8) C(9) 0.7(4)
C(12) C(7) C(8) C(9) 178.8(3)
C(7) C(8) C(9) N(2) -0.7(4)
C(7) C(8) C(9) C(13) 179.7(3)
